data_2312771
loop_
_publ_author_name
'Chalupn&#xe1;, Simona'
'Hu&#x161;&#xe1;k, Michal'
'&#x10c;ejka, Jan'
'F&#x148;ukal, Franti&#x161;ek'
'Klime&#x161;, Ji&#x159;&#xed;'

_publ_section_title
;
 Computation screening for incorrectly determined cocrystal structures.
;
_journal_coeditor_code DK5134
_journal_issue 2
_journal_name_full 'Acta crystallographica Section B, Structural science, crystal engineering and materials'
_journal_page_first 208
_journal_page_last 216
_journal_paper_doi 10.1107/S205252062500068X
_journal_volume 81
_journal_year 2025
_chemical_formula_moiety 'C34 H22 N4 O8'
_chemical_formula_sum 'C34 H22 N4 O8'
_chemical_formula_weight 613.074
_chemical_name_systematic '1,2,4,5-Benzene tetracarboxylic acid bis(1,7-phenanthroline)'
_space_group_crystal_system triclinic
_space_group_IT_number 2
_space_group_name_Hall '-P 1'
_space_group_name_H-M_alt 'P -1'
_symmetry_Int_Tables_number 2
_cell_angle_alpha 91.067(4)
_cell_angle_beta 102.473(4)
_cell_angle_gamma 106.000(4)
_cell_formula_units_Z 1
_cell_length_a 7.0595(7)
_cell_length_b 7.2153(7)
_cell_length_c 13.9211(13)
_cell_measurement_reflns_used 9781
_cell_measurement_temperature 180
_cell_measurement_theta_max 36.8006
_cell_measurement_theta_min 2.9472
_cell_volume 663.22(11)
_computing_molecular_graphics 'Olex2 1.5 (Dolomanov et al., 2009)'
_computing_publication_material 'Olex2 1.5 (Dolomanov et al., 2009)'
_computing_structure_refinement 'olex2.refine 1.5 (Bourhis et al., 2015)'
_diffrn_ambient_temperature 180
_diffrn_measured_fraction_theta_full 0.9975
_diffrn_measured_fraction_theta_max 0.9980
_diffrn_measurement_device_type 'Bruker D8 Venture'
_diffrn_radiation_type 'Mo K\a'
_diffrn_radiation_wavelength 0.71073
_diffrn_reflns_av_R_equivalents 0.0514
_diffrn_reflns_av_unetI/netI 0.0221
_diffrn_reflns_Laue_measured_fraction_full 0.9975
_diffrn_reflns_Laue_measured_fraction_max 0.9980
_diffrn_reflns_limit_h_max 11
_diffrn_reflns_limit_h_min -11
_diffrn_reflns_limit_k_max 11
_diffrn_reflns_limit_k_min -11
_diffrn_reflns_limit_l_max 22
_diffrn_reflns_limit_l_min -22
_diffrn_reflns_number 86653
_diffrn_reflns_point_group_measured_fraction_full 0.9975
_diffrn_reflns_point_group_measured_fraction_max 0.9980
_diffrn_reflns_theta_full 25.2417
_diffrn_reflns_theta_max 27.49
_diffrn_reflns_theta_min 2.95
_exptl_absorpt_coefficient_mu 0.112
_exptl_absorpt_correction_T_max 0.7474
_exptl_absorpt_correction_T_min 0.7151
_exptl_absorpt_correction_type multi-scan
_exptl_absorpt_process_details 'Data were corrected for absorption effects using the Multi-Scan method (SADABS).'
_exptl_crystal_colour colourless
_exptl_crystal_colour_primary colourless
_exptl_crystal_density_diffrn 1.535
_exptl_crystal_description block
_exptl_crystal_F_000 317.415
_exptl_crystal_size_max 0.57
_exptl_crystal_size_mid 0.102
_exptl_crystal_size_min 0.076
_refine_diff_density_max 0.1636
_refine_diff_density_min -0.1439
_refine_diff_density_rms 0.0395
_refine_ls_d_res_high 0.7698
_refine_ls_d_res_low 6.9117
_refine_ls_goodness_of_fit_ref 1.1101
_refine_ls_hydrogen_treatment refall
_refine_ls_matrix_type full
_refine_ls_number_constraints 0
_refine_ls_number_parameters 307
_refine_ls_number_reflns 3045
_refine_ls_number_restraints 0
_refine_ls_restrained_S_all 1.1101
_refine_ls_R_factor_all 0.0357
_refine_ls_R_factor_gt 0.0299
_refine_ls_shift/su_max -0.0002
_refine_ls_shift/su_mean 0.0000
_refine_ls_structure_factor_coef Fsqd
_refine_ls_weighting_details 'w=1/[\s^2^(Fo^2^)+(0.0000P)^2^+0.2660P] where P=(Fo^2^+2Fc^2^)/3'
_refine_ls_weighting_scheme calc
_refine_ls_wR_factor_gt 0.0533
_refine_ls_wR_factor_ref 0.0578
_reflns_Friedel_coverage 0.0
_reflns_limit_h_max 8
_reflns_limit_h_min -9
_reflns_limit_k_max 9
_reflns_limit_k_min -9
_reflns_limit_l_max 18
_reflns_limit_l_min 0
_reflns_number_gt 2678
_reflns_number_total 3045
_reflns_threshold_expression I>=2u(I)
_cod_data_source_file dk5134.cif
_cod_data_source_block mo_UNEBOE_0m
_cod_depositor_comments 'Adding full bibliography for 2312765--2312773.cif.'
_cod_database_code 2312771
_olex2_refinement_description
;
;
_olex2_refine_details
;
Refinement using NoSpherA2, an implementation of
NOn-SPHERical Atom-form-factors in Olex2.
Please cite:
F. Kleemiss et al. Chem. Sci. DOI 10.1039/D0SC05526C - 2021
NoSpherA2 implementation of HAR makes use of
tailor-made aspherical atomic form factors calculated
on-the-fly from a Hirshfeld-partitioned electron density (ED) - not from
spherical-atom form factors.

The ED is calculated from a gaussian basis set single determinant SCF
wavefunction - either Hartree-Fock or DFT using selected funtionals
 - for a fragment of the crystal.
This fragment can be embedded in an electrostatic crystal field by employing cluster charges
or modelled using implicit solvation models, depending on the software used.
The following options were used:
   SOFTWARE:       ORCA 5.0
   PARTITIONING:   NoSpherA2
   INT ACCURACY:   Low
   METHOD:         R2SCAN
   BASIS SET:      def2-TZVP
   CHARGE:         0
   MULTIPLICITY:   1
   DATE:           2025-01-06_07-46-21
;
_olex2_submission_original_sample_id UNEBOE
_olex2_submission_special_instructions 'No special instructions were received'

loop_
_space_group_symop_id
_space_group_symop_operation_xyz
1 x,y,z
2 -x,-y,-z

loop_
_atom_site_label
_atom_site_type_symbol
_atom_site_fract_x
_atom_site_fract_y
_atom_site_fract_z
_atom_site_U_iso_or_equiv
_atom_site_adp_type
_atom_site_occupancy
_atom_site_refinement_flags_posn
C1 C 0.67861(18) 0.35643(17) -0.19584(8) 0.0288(2) Uani 1.000000 .
C2 C 0.48055(19) 0.34250(17) -0.24730(9) 0.0324(3) Uani 1.000000 .
C3 C 0.32786(19) 0.29633(17) -0.19731(8) 0.0297(2) Uani 1.000000 .
C4 C 0.22336(16) 0.20974(16) -0.04062(8) 0.0261(2) Uani 1.000000 .
C5 C 0.27191(15) 0.17034(15) 0.05547(8) 0.0240(2) Uani 1.000000 .
C6 C 0.71350(16) 0.17787(16) 0.24694(8) 0.0239(2) Uani 1.000000 .
C7 C 0.87563(17) 0.24786(17) 0.20221(8) 0.0255(2) Uani 1.000000 .
C8 C 0.83452(16) 0.28635(16) 0.10437(8) 0.0224(2) Uani 1.000000 .
C9 C 0.63314(14) 0.25492(13) 0.05224(7) 0.01719(19) Uani 1.000000 .
C10 C 0.57943(14) 0.28613(14) -0.05124(7) 0.01836(19) Uani 1.000000 .
C11 C 0.37518(15) 0.26490(14) -0.09640(7) 0.0218(2) Uani 1.000000 .
C12 C 0.47822(14) 0.19168(14) 0.10309(7) 0.01795(19) Uani 1.000000 .
C21 C 0.10447(14) 0.19217(13) 0.49325(7) 0.01662(19) Uani 1.000000 .
C22 C 0.14357(14) 0.04348(14) 0.44177(7) 0.01663(19) Uani 1.000000 .
C23 C 0.03758(14) -0.14828(14) 0.44838(7) 0.01767(19) Uani 1.000000 .
C24 C 0.20901(14) 0.39834(14) 0.48254(7) 0.0186(2) Uani 1.000000 .
C25 C 0.30593(15) 0.08442(14) 0.38417(7) 0.01881(19) Uani 1.000000 .
N1 N 0.72971(13) 0.33087(13) -0.10073(6) 0.02381(19) Uani 1.000000 .
N2 N 0.52315(14) 0.15248(13) 0.19931(6) 0.02137(18) Uani 1.000000 .
O241 O 0.25717(13) 0.45292(11) 0.40721(5) 0.02969(19) Uani 1.000000 .
O242 O 0.24020(12) 0.51317(11) 0.56290(5) 0.02431(17) Uani 1.000000 .
O251 O 0.24292(12) 0.02997(12) 0.29170(5) 0.02766(18) Uani 1.000000 .
O252 O 0.48367(11) 0.15805(11) 0.42706(6) 0.02734(18) Uani 1.000000 .
H1 H 0.803(2) 0.388(2) -0.2347(9) 0.051(4) Uani 1.000000 .
H2 H 0.452(2) 0.368(2) -0.3244(10) 0.074(5) Uani 1.000000 .
H3 H 0.175(2) 0.282(2) -0.2329(10) 0.064(4) Uani 1.000000 .
H4 H 0.0655(19) 0.198(2) -0.0772(11) 0.057(4) Uani 1.000000 .
H5 H 0.1565(18) 0.1240(18) 0.1004(9) 0.035(3) Uani 1.000000 .
H6 H 0.733(2) 0.141(2) 0.3232(9) 0.047(4) Uani 1.000000 .
H7 H 1.029(2) 0.270(2) 0.2445(10) 0.055(4) Uani 1.000000 .
H8 H 0.9511(18) 0.342(2) 0.0664(9) 0.049(4) Uani 1.000000 .
H23 H 0.0740(19) -0.2668(18) 0.4099(9) 0.038(3) Uani 1.000000 .
H242 H 0.339(3) 0.642(2) 0.5572(12) 0.057(5) Uani 1.000000 .
H251 H 0.385(3) 0.091(3) 0.2466(13) 0.050(6) Uani 1.000000 .

loop_
_atom_site_aniso_label
_atom_site_aniso_U_11
_atom_site_aniso_U_22
_atom_site_aniso_U_33
_atom_site_aniso_U_12
_atom_site_aniso_U_13
_atom_site_aniso_U_23
C1 0.0324(6) 0.0334(6) 0.0194(5) 0.0042(5) 0.0100(5) 0.0070(4)
C2 0.0392(7) 0.0360(6) 0.0206(6) 0.0094(5) 0.0049(5) 0.0093(5)
C3 0.0296(6) 0.0348(6) 0.0229(5) 0.0118(5) -0.0016(5) 0.0050(4)
C4 0.0174(5) 0.0312(6) 0.0297(6) 0.0072(4) 0.0050(4) 0.0015(4)
C5 0.0170(5) 0.0290(5) 0.0274(5) 0.0052(4) 0.0100(4) 0.0023(4)
C6 0.0261(5) 0.0309(5) 0.0173(5) 0.0093(4) 0.0088(4) 0.0047(4)
C7 0.0198(5) 0.0370(6) 0.0203(5) 0.0086(4) 0.0047(4) 0.0049(4)
C8 0.0162(5) 0.0324(6) 0.0193(5) 0.0057(4) 0.0074(4) 0.0045(4)
C9 0.0154(4) 0.0199(5) 0.0173(5) 0.0044(4) 0.0067(4) 0.0025(4)
C10 0.0174(5) 0.0202(5) 0.0177(5) 0.0044(4) 0.0054(4) 0.0035(4)
C11 0.0201(5) 0.0234(5) 0.0217(5) 0.0070(4) 0.0036(4) 0.0029(4)
C12 0.0160(5) 0.0198(5) 0.0197(5) 0.0047(4) 0.0081(4) 0.0019(4)
C21 0.0183(4) 0.0154(4) 0.0160(4) 0.0026(4) 0.0066(4) 0.0026(3)
C22 0.0177(4) 0.0166(5) 0.0162(4) 0.0031(4) 0.0074(3) 0.0025(3)
C23 0.0198(5) 0.0159(5) 0.0182(4) 0.0030(4) 0.0089(4) 0.0022(4)
C24 0.0205(5) 0.0165(5) 0.0185(5) 0.0025(4) 0.0070(4) 0.0034(4)
C25 0.0177(5) 0.0197(5) 0.0201(5) 0.0035(4) 0.0086(4) 0.0037(4)
N1 0.0218(4) 0.0309(5) 0.0184(4) 0.0039(4) 0.0083(3) 0.0057(3)
N2 0.0226(4) 0.0254(4) 0.0190(4) 0.0066(4) 0.0111(3) 0.0031(3)
O241 0.0450(5) 0.0204(4) 0.0225(4) 0.0010(3) 0.0159(3) 0.0055(3)
O242 0.0283(4) 0.0197(4) 0.0227(4) 0.0008(3) 0.0091(3) 0.0002(3)
O251 0.0243(4) 0.0382(4) 0.0205(4) 0.0038(3) 0.0122(3) 0.0002(3)
O252 0.0185(4) 0.0302(4) 0.0292(4) -0.0012(3) 0.0072(3) 0.0051(3)
H1 0.048(9) 0.074(11) 0.034(8) 0.009(8) 0.028(7) 0.014(7)
H2 0.088(13) 0.096(13) 0.036(9) 0.019(10) 0.015(9) 0.034(9)
H3 0.047(9) 0.100(13) 0.044(9) 0.034(9) -0.008(7) 0.018(8)
H4 0.020(8) 0.077(11) 0.075(11) 0.019(7) 0.003(7) 0.007(9)
H5 0.024(7) 0.051(9) 0.031(7) 0.005(6) 0.015(6) 0.006(6)
H6 0.047(9) 0.061(10) 0.035(8) 0.019(7) 0.008(7) 0.014(7)
H7 0.044(9) 0.081(12) 0.037(8) 0.021(8) -0.002(7) 0.011(8)
H8 0.028(7) 0.070(10) 0.046(8) 0.003(7) 0.017(7) 0.023(7)
H23 0.039(8) 0.038(8) 0.044(8) 0.007(6) 0.027(7) -0.002(6)
H242 0.071(13) 0.042(10) 0.062(12) 0.010(9) 0.030(10) 0.003(9)
H251 0.060(16) 0.044(13) 0.042(13) 0.031(12) -0.012(12) -0.027(10)

loop_
_atom_type_symbol
_atom_type_scat_dispersion_real
_atom_type_scat_dispersion_imag
_atom_type_scat_source
_atom_type_scat_dispersion_source
C 0.00313 0.00162 'NoSpherA2: Chem.Sci. 2021, DOI:10.1039/D0SC05526C' 'Brennan, Cowan, Rev. Sci. Instrum., 1992, 63, 850'
H 0.00000 0.00000 'NoSpherA2: Chem.Sci. 2021, DOI:10.1039/D0SC05526C' 'Brennan, Cowan, Rev. Sci. Instrum., 1992, 63, 850'
N 0.00612 0.00332 'NoSpherA2: Chem.Sci. 2021, DOI:10.1039/D0SC05526C' 'Brennan, Cowan, Rev. Sci. Instrum., 1992, 63, 850'
O 0.01085 0.00610 'NoSpherA2: Chem.Sci. 2021, DOI:10.1039/D0SC05526C' 'Brennan, Cowan, Rev. Sci. Instrum., 1992, 63, 850'

loop_
_geom_angle_atom_site_label_1
_geom_angle_atom_site_label_2
_geom_angle_atom_site_label_3
_geom_angle
_geom_angle_site_symmetry_1
_geom_angle_site_symmetry_3
_geom_angle_publ_flag
N1 C1 C2 124.03(11) . . ?
H1 C1 C2 120.2(7) . . ?
H1 C1 N1 115.7(7) . . ?
C3 C2 C1 118.63(10) . . ?
H2 C2 C1 119.4(9) . . ?
H2 C2 C3 121.9(9) . . ?
C11 C3 C2 119.16(11) . . ?
H3 C3 C2 121.8(8) . . ?
H3 C3 C11 119.0(8) . . ?
C11 C4 C5 121.01(10) . . ?
H4 C4 C5 120.5(8) . . ?
H4 C4 C11 118.5(8) . . ?
C12 C5 C4 119.94(9) . . ?
H5 C5 C4 122.7(6) . . ?
H5 C5 C12 117.4(6) . . ?
N2 C6 C7 122.17(10) . . ?
H6 C6 C7 123.0(7) . . ?
H6 C6 N2 114.8(7) . . ?
C8 C7 C6 118.58(10) . . ?
H7 C7 C6 119.6(7) . . ?
H7 C7 C8 121.8(7) . . ?
C9 C8 C7 119.82(9) . . ?
H8 C8 C7 122.3(7) . . ?
H8 C8 C9 117.9(7) . . ?
C10 C9 C8 122.57(9) . . ?
C12 C9 C8 118.46(9) . . ?
C12 C9 C10 118.97(9) . . ?
C11 C10 C9 119.08(9) . . ?
N1 C10 C9 117.83(9) . . ?
N1 C10 C11 123.07(9) . . ?
C4 C11 C3 122.23(10) . . ?
C10 C11 C3 117.69(10) . . ?
C10 C11 C4 120.07(9) . . ?
C9 C12 C5 120.75(9) . . ?
N2 C12 C5 118.88(9) . . ?
N2 C12 C9 120.37(9) . . ?
C23 C21 C22 120.17(8) 2_556 . ?
C24 C21 C22 119.83(8) . . ?
C24 C21 C23 119.95(9) . 2_556 ?
C23 C22 C21 119.37(8) . . ?
C25 C22 C21 121.60(8) . . ?
C25 C22 C23 118.94(8) . . ?
C22 C23 C21 120.46(9) . 2_556 ?
H23 C23 C21 120.3(6) . 2_556 ?
H23 C23 C22 119.2(6) . . ?
O241 C24 C21 122.89(9) . . ?
O242 C24 C21 112.96(8) . . ?
O242 C24 O241 124.15(9) . . ?
O251 C25 C22 114.80(8) . . ?
O252 C25 C22 119.86(9) . . ?
O252 C25 O251 125.29(9) . . ?
C10 N1 C1 117.40(9) . . ?
C12 N2 C6 120.52(9) . . ?
H251 N2 C6 117.8(7) . . ?
H251 N2 C12 121.7(7) . . ?
H242 O242 C24 109.0(9) . . ?
H251 O251 C25 110.5(7) . . ?
O251 H251 N2 178.3(15) . . ?

loop_
_geom_bond_atom_site_label_1
_geom_bond_atom_site_label_2
_geom_bond_distance
_geom_bond_site_symmetry_2
_geom_bond_publ_flag
C1 C2 1.4020(17) . ?
C1 N1 1.3254(13) . ?
C1 H1 1.105(12) . ?
C2 C3 1.3755(17) . ?
C2 H2 1.078(13) . ?
C3 C11 1.4097(15) . ?
C3 H3 1.063(13) . ?
C4 C5 1.3630(15) . ?
C4 C11 1.4303(14) . ?
C4 H4 1.100(12) . ?
C5 C12 1.4282(14) . ?
C5 H5 1.116(11) . ?
C6 C7 1.3977(14) . ?
C6 N2 1.3244(14) . ?
C6 H6 1.088(12) . ?
C7 C8 1.3800(14) . ?
C7 H7 1.082(13) . ?
C8 C9 1.4034(14) . ?
C8 H8 1.065(12) . ?
C9 C10 1.4467(13) . ?
C9 C12 1.4060(12) . ?
C10 C11 1.4074(14) . ?
C10 N1 1.3563(12) . ?
C12 N2 1.3618(12) . ?
C21 C22 1.4003(13) . ?
C21 C23 1.3974(13) 2_556 ?
C21 C24 1.4934(13) . ?
C22 C23 1.3951(13) . ?
C22 C25 1.5044(12) . ?
C23 H23 1.117(12) . ?
C24 O241 1.2108(12) . ?
C24 O242 1.3210(12) . ?
C25 O251 1.2833(12) . ?
C25 O252 1.2289(12) . ?
N2 H251 1.27(2) . ?
O242 H242 1.013(16) . ?
O251 H251 1.28(2) . ?

loop_
_geom_torsion_atom_site_label_1
_geom_torsion_atom_site_label_2
_geom_torsion_atom_site_label_3
_geom_torsion_atom_site_label_4
_geom_torsion
_geom_torsion_site_symmetry_1
_geom_torsion_site_symmetry_2
_geom_torsion_site_symmetry_3
_geom_torsion_site_symmetry_4
_geom_torsion_publ_flag
C1 C2 C3 C11 0.08(13) . . . . ?
C1 N1 C10 C9 179.04(9) . . . . ?
C1 N1 C10 C11 0.47(12) . . . . ?
C2 C3 C11 C4 -177.73(10) . . . . ?
C2 C3 C11 C10 1.12(13) . . . . ?
C3 C11 C4 C5 176.50(11) . . . . ?
C3 C11 C10 C9 179.99(9) . . . . ?
C3 C11 C10 N1 -1.45(12) . . . . ?
C4 C5 C12 C9 0.61(12) . . . . ?
C4 C5 C12 N2 179.64(10) . . . . ?
C4 C11 C10 C9 -1.12(11) . . . . ?
C4 C11 C10 N1 177.43(9) . . . . ?
C5 C12 C9 C8 175.64(10) . . . . ?
C5 C12 C9 C10 -4.01(11) . . . . ?
C5 C12 N2 C6 -177.37(9) . . . . ?
C6 C7 C8 C9 0.02(13) . . . . ?
C6 N2 C12 C9 1.66(11) . . . . ?
C7 C8 C9 C10 -177.87(10) . . . . ?
C7 C8 C9 C12 2.50(12) . . . . ?
C8 C9 C10 C11 -175.42(10) . . . . ?
C8 C9 C10 N1 5.95(11) . . . . ?
C8 C9 C12 N2 -3.38(11) . . . . ?
C21 C22 C23 C21 -0.81(9) . . . 2_556 ?
C21 C22 C25 O251 -120.33(10) . . . . ?
C21 C22 C25 O252 62.24(10) . . . . ?
C21 C23 C22 C21 -0.81(9) 2_556 . . . ?
C21 C23 C22 C25 175.63(9) 2_556 . . . ?
